data_7221851
loop_
_publ_author_name
'Kounavi, Konstantina A.'
'Kitos, Alexandros A.'
'Moushi, Eleni E.'
'Manos, Manolis J.'
'Papatriantafyllopoulou, Constantina'
'Tasiopoulos, Anastasios J.'
'Perlepes, Spyros P.'
'Nastopoulos, Vassilios'

_publ_section_title
;
 Supramolecular features in the engineering of 3d metal complexes with
 phenyl-substituted imidazoles as ligands: the case of copper(ii)
;
_journal_issue 39
_journal_name_full CrystEngComm
_journal_page_first 7510
_journal_paper_doi 10.1039/C5CE01222H
_journal_volume 17
_journal_year 2015
_chemical_formula_moiety 'C68 H70 Cu2 N8 O4, 1.5(Cl O4), 0.5(N O2)'
_chemical_formula_sum 'C68 H70 Cl1.5 Cu2 N8.5 O11'
_chemical_formula_weight 1362.58
_space_group_IT_number 14
_symmetry_cell_setting monoclinic
_symmetry_space_group_name_Hall '-P 2yn'
_symmetry_space_group_name_H-M 'P 1 21/n 1'
_atom_sites_solution_hydrogens geom
_atom_sites_solution_primary direct
_atom_sites_solution_secondary difmap
_audit_creation_method SHELXL-97
_audit_update_record
;
2015-08-05 deposited with the CCDC.
2015-08-20 downloaded from the CCDC.
;
_cell_angle_alpha 90.00
_cell_angle_beta 93.327(3)
_cell_angle_gamma 90.00
_cell_formula_units_Z 2
_cell_length_a 11.0254(4)
_cell_length_b 22.5624(6)
_cell_length_c 14.0280(5)
_cell_measurement_reflns_used 11453
_cell_measurement_temperature 100(2)
_cell_measurement_theta_max 28.5608
_cell_measurement_theta_min 3.0128
_cell_volume 3483.7(2)
_computing_cell_refinement 'CrysAlis RED (Agilent Technologies, 2011)'
_computing_data_collection 'CrysAlis CCD (Agilent Technologies, 2011)'
_computing_data_reduction 'CrysAlis RED (Agilent Technologies, 2011)'
_computing_molecular_graphics
;
ORTEP-3 for Windows (Farrugia, 1997); PLATON (Spek, 1990);
MERCURY (Bruno et al. 2002)
;
_computing_publication_material 'WINGX (Farrugia, 1999)'
_computing_structure_refinement 'SHELXL-97 (Sheldrick, 1997)'
_computing_structure_solution 'SIR92 (Altomare et al., 1994)'
_diffrn_ambient_temperature 100(2)
_diffrn_detector_area_resol_mean 10.4223
_diffrn_measured_fraction_theta_full 0.995
_diffrn_measured_fraction_theta_max 0.995
_diffrn_measurement_device_type 'Agilent Technologies SuperNova with Atlas detector'
_diffrn_measurement_method '\w scans'
_diffrn_radiation_monochromator mirror
_diffrn_radiation_source 'SuperNova (Mo) X-ray Source'
_diffrn_radiation_type MoK\a
_diffrn_radiation_wavelength 0.71073
_diffrn_reflns_av_R_equivalents 0.0448
_diffrn_reflns_av_sigmaI/netI 0.0432
_diffrn_reflns_limit_h_max 13
_diffrn_reflns_limit_h_min -13
_diffrn_reflns_limit_k_max 27
_diffrn_reflns_limit_k_min -27
_diffrn_reflns_limit_l_max 16
_diffrn_reflns_limit_l_min -17
_diffrn_reflns_number 28303
_diffrn_reflns_theta_full 26.00
_diffrn_reflns_theta_max 26.00
_diffrn_reflns_theta_min 3.02
_exptl_absorpt_coefficient_mu 0.731
_exptl_absorpt_correction_T_max 1.0000
_exptl_absorpt_correction_T_min 0.6987
_exptl_absorpt_correction_type multi-scan
_exptl_absorpt_process_details
;
Empirical absorption correction using spherical harmonics, implemented 
in SCALE3 ABSPACK scaling algorithm (CrysAlisPro, Agilent Technologies,
Version 1.171.34.49)
;
_exptl_crystal_colour blue
_exptl_crystal_density_diffrn 1.299
_exptl_crystal_density_method 'not measured'
_exptl_crystal_description plate
_exptl_crystal_F_000 1418
_exptl_crystal_size_max 0.26
_exptl_crystal_size_mid 0.18
_exptl_crystal_size_min 0.12
_refine_diff_density_max 1.270
_refine_diff_density_min -0.830
_refine_diff_density_rms 0.104
_refine_ls_extinction_method none
_refine_ls_goodness_of_fit_ref 1.076
_refine_ls_hydrogen_treatment mixed
_refine_ls_matrix_type full
_refine_ls_number_parameters 448
_refine_ls_number_reflns 6814
_refine_ls_number_restraints 62
_refine_ls_restrained_S_all 1.114
_refine_ls_R_factor_all 0.0737
_refine_ls_R_factor_gt 0.0584
_refine_ls_shift/su_max 0.001
_refine_ls_shift/su_mean 0.000
_refine_ls_structure_factor_coef Fsqd
_refine_ls_weighting_details 'calc w=1/[\s^2^(Fo^2^)+(0.1257P)^2^+0.5911P] where P=(Fo^2^+2Fc^2^)/3'
_refine_ls_weighting_scheme calc
_refine_ls_wR_factor_gt 0.1772
_refine_ls_wR_factor_ref 0.1846
_reflns_number_gt 5206
_reflns_number_total 6814
_reflns_threshold_expression >2\s(I)
_cod_data_source_file c5ce01222h2.cif
_cod_data_source_block 7
_cod_depositor_comments
;
The following automatic conversions were performed:

'_symmetry_cell_setting' value 'Monoclinic' changed to 'monoclinic'
according to
/usr/data/users/saulius/crontab/automatic-downloads/rss-feeds/RSC/lib/dictionaries/cif_core.dic
dictionary named 'cif_core.dic' version 2.4.2 from 2011-04-26.

Automatic conversion script
Id: cif_fix_values 3271 2015-04-21 07:52:19Z andrius 

 Adding full bibliography for 7221845--7221855.cif.
;
_cod_original_formula_sum 'C68 H70 Cl1.50 Cu2 N8.50 O11'
_cod_database_code 7221851

loop_
_symmetry_equiv_pos_as_xyz
'x, y, z'
'-x+1/2, y+1/2, -z+1/2'
'-x, -y, -z'
'x-1/2, -y-1/2, z-1/2'

loop_
_atom_site_label
_atom_site_type_symbol
_atom_site_fract_x
_atom_site_fract_y
_atom_site_fract_z
_atom_site_U_iso_or_equiv
_atom_site_adp_type
_atom_site_occupancy
_atom_site_symmetry_multiplicity
_atom_site_calc_flag
_atom_site_refinement_flags
_atom_site_disorder_assembly
_atom_site_disorder_group
Cu Cu 0.41549(4) 0.460945(17) 0.05046(3) 0.01991(17) Uani 1 1 d . . .
C2A C 0.3807(3) 0.49529(14) 0.2426(2) 0.0210(7) Uani 1 1 d . . .
H2A H 0.4547 0.5150 0.2420 0.025 Uiso 1 1 calc R . .
C2B C 0.3265(4) 0.34797(16) -0.0247(3) 0.0300(9) Uani 1 1 d . . .
H2B H 0.3064 0.3655 -0.0835 0.036 Uiso 1 1 calc R . .
C4A C 0.2161(3) 0.44728(15) 0.1973(2) 0.0192(7) Uani 1 1 d . . .
C4B C 0.3955(3) 0.33366(14) 0.1218(2) 0.0209(7) Uani 1 1 d . . .
C5A C 0.2141(3) 0.45551(14) 0.2934(2) 0.0183(7) Uani 1 1 d . . .
C5B C 0.3440(3) 0.28156(14) 0.0905(2) 0.0214(7) Uani 1 1 d . . .
C6A C 0.3595(3) 0.50506(17) 0.4172(3) 0.0270(8) Uani 1 1 d . . .
H6A1 H 0.4362 0.5250 0.4157 0.040 Uiso 1 1 calc R . .
H6A2 H 0.3677 0.4713 0.4588 0.040 Uiso 1 1 calc R . .
H6A3 H 0.3001 0.5317 0.4404 0.040 Uiso 1 1 calc R . .
C6B C 0.2388(5) 0.24920(19) -0.0687(3) 0.0504(13) Uani 1 1 d . . .
H6B1 H 0.1548 0.2462 -0.0547 0.076 Uiso 1 1 calc R . .
H6B2 H 0.2766 0.2110 -0.0614 0.076 Uiso 1 1 calc R . .
H6B3 H 0.2447 0.2627 -0.1332 0.076 Uiso 1 1 calc R . .
C7A C 0.1271(3) 0.41573(16) 0.1336(3) 0.0255(8) Uani 1 1 d . . .
C7B C 0.4532(3) 0.34754(15) 0.2164(3) 0.0253(8) Uani 1 1 d . . .
C8A C 0.0961(4) 0.4378(2) 0.0422(3) 0.0381(10) Uani 1 1 d . . .
H8A H 0.1316 0.4723 0.0205 0.046 Uiso 1 1 calc R . .
C8B C 0.5618(4) 0.37988(19) 0.2238(4) 0.0461(12) Uani 1 1 d . . .
H8B H 0.5980 0.3926 0.1692 0.055 Uiso 1 1 calc R . .
C9A C 0.0096(5) 0.4066(2) -0.0163(3) 0.0514(13) Uani 1 1 d . . .
H9A H -0.0129 0.4216 -0.0765 0.062 Uiso 1 1 calc R . .
C9B C 0.6142(6) 0.3926(2) 0.3131(5) 0.0690(18) Uani 1 1 d U . .
H9B H 0.6851 0.4150 0.3183 0.083 Uiso 1 1 calc R . .
C10A C -0.0419(5) 0.3552(2) 0.0126(4) 0.0577(14) Uani 1 1 d . . .
H10A H -0.0970 0.3350 -0.0283 0.069 Uiso 1 1 calc R . .
C10B C 0.5639(5) 0.3730(2) 0.3941(4) 0.0564(15) Uani 1 1 d U . .
H10B H 0.6011 0.3817 0.4537 0.068 Uiso 1 1 calc R . .
C11A C -0.0117(4) 0.3331(2) 0.1037(4) 0.0510(12) Uani 1 1 d . . .
H11A H -0.0476 0.2986 0.1248 0.061 Uiso 1 1 calc R . .
C11B C 0.4583(5) 0.3405(2) 0.3875(3) 0.0470(12) Uani 1 1 d U . .
H11B H 0.4245 0.3270 0.4427 0.056 Uiso 1 1 calc R . .
C12A C 0.0733(4) 0.36366(18) 0.1626(3) 0.0365(10) Uani 1 1 d . . .
H12A H 0.0945 0.3487 0.2231 0.044 Uiso 1 1 calc R . .
C12B C 0.4019(4) 0.32777(17) 0.2988(3) 0.0304(9) Uani 1 1 d . . .
H12B H 0.3301 0.3061 0.2946 0.037 Uiso 1 1 calc R . .
C13A C 0.1206(3) 0.44127(16) 0.3621(2) 0.0211(7) Uani 1 1 d . . .
C13B C 0.3363(3) 0.22388(14) 0.1396(2) 0.0199(7) Uani 1 1 d . . .
C14A C 0.0076(3) 0.46777(17) 0.3532(3) 0.0276(8) Uani 1 1 d . . .
H14A H -0.0095 0.4952 0.3049 0.033 Uiso 1 1 calc R . .
C14B C 0.4415(3) 0.19849(15) 0.1814(2) 0.0212(7) Uani 1 1 d . . .
H14B H 0.5159 0.2172 0.1758 0.025 Uiso 1 1 calc R . .
C15A C -0.0803(3) 0.45364(18) 0.4159(3) 0.0310(9) Uani 1 1 d . . .
H15A H -0.1558 0.4721 0.4097 0.037 Uiso 1 1 calc R . .
C15B C 0.4367(3) 0.14580(15) 0.2312(2) 0.0234(8) Uani 1 1 d . . .
H15B H 0.5076 0.1293 0.2589 0.028 Uiso 1 1 calc R . .
C16A C -0.0581(4) 0.41304(18) 0.4868(3) 0.0336(9) Uani 1 1 d . . .
H16A H -0.1186 0.4029 0.5273 0.040 Uiso 1 1 calc R . .
C16B C 0.3254(3) 0.11718(15) 0.2401(2) 0.0241(8) Uani 1 1 d . . .
H16B H 0.3219 0.0816 0.2733 0.029 Uiso 1 1 calc R . .
C17A C 0.0549(4) 0.3873(2) 0.4976(3) 0.0416(11) Uani 1 1 d . . .
H17A H 0.0715 0.3602 0.5467 0.050 Uiso 1 1 calc R . .
C17B C 0.2207(3) 0.14220(15) 0.1990(3) 0.0257(8) Uani 1 1 d . . .
H17B H 0.1464 0.1235 0.2051 0.031 Uiso 1 1 calc R . .
C18A C 0.1443(4) 0.4014(2) 0.4355(3) 0.0354(10) Uani 1 1 d . . .
H18A H 0.2207 0.3840 0.4435 0.042 Uiso 1 1 calc R . .
C18B C 0.2255(3) 0.19536(15) 0.1482(3) 0.0229(7) Uani 1 1 d . . .
H18B H 0.1547 0.2117 0.1201 0.027 Uiso 1 1 calc R . .
N1A N 0.3207(2) 0.48551(12) 0.32126(19) 0.0182(6) Uani 1 1 d . . .
N1B N 0.3008(3) 0.29172(13) -0.0024(2) 0.0298(7) Uani 1 1 d . . .
N3A N 0.3214(3) 0.47336(12) 0.1653(2) 0.0215(6) Uani 1 1 d . . .
N3B N 0.3840(3) 0.37510(12) 0.0479(2) 0.0237(7) Uani 1 1 d . . .
O1 O 0.4625(3) 0.54262(10) 0.04348(18) 0.0269(6) Uani 1 1 d . . .
C19 C 0.3767(4) 0.58992(17) 0.0506(3) 0.0328(9) Uani 1 1 d . . .
H19A H 0.3012 0.5791 0.0176 0.049 Uiso 1 1 calc R . .
H19B H 0.4078 0.6251 0.0224 0.049 Uiso 1 1 calc R . .
H19C H 0.3634 0.5972 0.1166 0.049 Uiso 1 1 calc R . .
O2 O 0.3040(3) 0.48467(17) -0.1097(3) 0.0546(9) Uani 1 1 d D . .
H2 H 0.349(3) 0.464(2) -0.144(2) 0.082 Uiso 1 1 d D . .
C20 C 0.2007(5) 0.4976(3) -0.1682(4) 0.0652(16) Uani 1 1 d D . .
H20A H 0.1723 0.5367 -0.1537 0.098 Uiso 1 1 calc R . .
H20B H 0.1383 0.4692 -0.1572 0.098 Uiso 1 1 calc R . .
H20C H 0.2204 0.4960 -0.2339 0.098 Uiso 1 1 calc R . .
Cl Cl 0.34864(11) 0.38133(7) 0.68422(8) 0.0327(3) Uani 0.75 1 d P A 1
O3 O 0.4227(3) 0.39593(17) 0.7695(2) 0.0299(8) Uani 0.75 1 d P A 1
O4 O 0.3346(5) 0.4342(3) 0.6293(4) 0.0766(16) Uani 0.75 1 d PU A 1
O5 O 0.4130(5) 0.3400(3) 0.6290(4) 0.0862(19) Uani 0.75 1 d PU A 1
O6 O 0.2388(3) 0.3581(2) 0.7139(3) 0.0467(11) Uani 0.75 1 d P A 1
N1 N 0.3507(10) 0.3370(5) 0.6770(8) 0.020(2) Uani 0.25 1 d PDU B 2
O7 O 0.4305(12) 0.3112(7) 0.7368(10) 0.061(3) Uani 0.25 1 d PDU B 2
O8 O 0.3066(12) 0.3031(6) 0.6089(9) 0.059(3) Uani 0.25 1 d PDU B 2

loop_
_atom_site_aniso_label
_atom_site_aniso_U_11
_atom_site_aniso_U_22
_atom_site_aniso_U_33
_atom_site_aniso_U_23
_atom_site_aniso_U_13
_atom_site_aniso_U_12
Cu 0.0300(3) 0.0123(2) 0.0186(3) -0.00131(15) 0.01107(18) -0.00526(16)
C2A 0.0262(18) 0.0155(16) 0.0221(19) -0.0019(13) 0.0089(14) -0.0037(14)
C2B 0.056(3) 0.0181(18) 0.0158(18) -0.0011(13) 0.0047(17) -0.0078(17)
C4A 0.0223(18) 0.0167(16) 0.0188(18) 0.0029(13) 0.0027(14) -0.0012(13)
C4B 0.0254(18) 0.0175(17) 0.0205(18) -0.0003(13) 0.0072(14) -0.0037(14)
C5A 0.0172(17) 0.0180(17) 0.0198(18) 0.0008(13) 0.0017(13) 0.0005(13)
C5B 0.0307(19) 0.0163(17) 0.0177(17) 0.0007(13) 0.0065(14) -0.0041(14)
C6A 0.029(2) 0.032(2) 0.0194(19) -0.0042(15) -0.0015(15) -0.0022(16)
C6B 0.098(4) 0.025(2) 0.026(2) -0.0017(17) -0.017(2) -0.022(2)
C7A 0.0270(19) 0.0266(19) 0.0226(19) -0.0014(14) -0.0002(15) 0.0018(15)
C7B 0.032(2) 0.0141(16) 0.029(2) -0.0051(14) -0.0042(16) 0.0011(14)
C8A 0.046(3) 0.040(2) 0.028(2) -0.0072(18) -0.0041(19) 0.006(2)
C8B 0.046(3) 0.028(2) 0.060(3) 0.009(2) -0.023(2) -0.0149(19)
C9A 0.055(3) 0.065(3) 0.031(3) -0.009(2) -0.018(2) 0.006(3)
C9B 0.075(4) 0.033(3) 0.093(4) 0.001(3) -0.047(3) -0.015(2)
C10A 0.053(3) 0.056(3) 0.060(3) -0.023(3) -0.025(3) -0.001(3)
C10B 0.079(3) 0.034(2) 0.050(3) -0.020(2) -0.043(3) 0.017(2)
C11A 0.046(3) 0.040(3) 0.065(3) -0.010(2) -0.009(2) -0.009(2)
C11B 0.069(3) 0.043(2) 0.028(2) -0.0056(18) -0.009(2) 0.036(2)
C12A 0.032(2) 0.034(2) 0.041(2) -0.0006(18) -0.0081(18) -0.0063(17)
C12B 0.037(2) 0.031(2) 0.023(2) -0.0079(16) -0.0014(16) 0.0133(17)
C13A 0.0213(18) 0.0233(17) 0.0192(18) -0.0011(13) 0.0048(14) -0.0038(14)
C13B 0.0323(19) 0.0138(15) 0.0143(17) -0.0005(12) 0.0068(14) -0.0055(14)
C14A 0.0241(19) 0.031(2) 0.028(2) 0.0049(15) 0.0028(16) -0.0027(15)
C14B 0.0231(18) 0.0193(17) 0.0220(18) -0.0039(13) 0.0080(14) -0.0050(14)
C15A 0.0174(18) 0.042(2) 0.033(2) -0.0059(17) 0.0022(16) 0.0007(16)
C15B 0.0232(18) 0.0217(18) 0.0257(19) -0.0014(14) 0.0045(15) 0.0004(14)
C16A 0.026(2) 0.045(2) 0.031(2) 0.0007(18) 0.0140(16) -0.0056(18)
C16B 0.030(2) 0.0182(17) 0.0247(19) 0.0034(14) 0.0068(15) -0.0003(14)
C17A 0.034(2) 0.056(3) 0.036(3) 0.022(2) 0.0162(19) 0.004(2)
C17B 0.0273(19) 0.0171(17) 0.033(2) 0.0032(14) 0.0065(16) -0.0057(14)
C18A 0.025(2) 0.050(3) 0.032(2) 0.0150(18) 0.0096(17) 0.0046(18)
C18B 0.0256(18) 0.0174(17) 0.0255(19) 0.0018(14) -0.0004(15) -0.0037(14)
N1A 0.0184(14) 0.0211(14) 0.0152(14) -0.0010(11) 0.0031(11) -0.0028(11)
N1B 0.054(2) 0.0190(15) 0.0157(15) -0.0003(12) -0.0013(14) -0.0131(14)
N3A 0.0314(17) 0.0158(14) 0.0181(15) -0.0008(11) 0.0075(12) -0.0024(12)
N3B 0.0368(17) 0.0154(15) 0.0198(16) 0.0000(11) 0.0102(13) -0.0072(12)
O1 0.0391(15) 0.0145(12) 0.0291(15) -0.0010(10) 0.0200(12) -0.0032(10)
C19 0.040(2) 0.021(2) 0.038(2) 0.0001(16) 0.0101(18) 0.0054(17)
O2 0.051(2) 0.063(2) 0.049(2) -0.0017(17) -0.0020(16) 0.0129(17)
C20 0.068(4) 0.080(4) 0.046(3) 0.019(3) -0.008(3) 0.006(3)
Cl 0.0205(6) 0.0654(10) 0.0118(6) -0.0048(5) -0.0017(4) -0.0121(6)
O3 0.0271(19) 0.048(2) 0.0142(17) -0.0052(15) -0.0049(14) -0.0086(16)
O4 0.077(3) 0.104(4) 0.047(3) 0.038(3) -0.007(3) -0.015(3)
O5 0.051(3) 0.154(5) 0.054(3) -0.062(3) 0.011(2) -0.016(3)
O6 0.0188(19) 0.069(3) 0.053(3) 0.000(2) 0.0095(17) -0.0159(19)
N1 0.019(2) 0.020(2) 0.019(2) 0.0010(10) 0.0019(10) 0.0000(10)
O7 0.045(6) 0.070(6) 0.065(6) 0.011(5) -0.016(4) 0.015(5)
O8 0.061(5) 0.061(5) 0.053(5) -0.016(4) -0.009(4) -0.002(5)

loop_
_atom_type_symbol
_atom_type_description
_atom_type_scat_dispersion_real
_atom_type_scat_dispersion_imag
_atom_type_scat_source
C C 0.0033 0.0016 'International Tables Vol C Tables 4.2.6.8 and 6.1.1.4'
H H 0.0000 0.0000 'International Tables Vol C Tables 4.2.6.8 and 6.1.1.4'
N N 0.0061 0.0033 'International Tables Vol C Tables 4.2.6.8 and 6.1.1.4'
O O 0.0106 0.0060 'International Tables Vol C Tables 4.2.6.8 and 6.1.1.4'
Cl Cl 0.1484 0.1585 'International Tables Vol C Tables 4.2.6.8 and 6.1.1.4'
Cu Cu 0.3201 1.2651 'International Tables Vol C Tables 4.2.6.8 and 6.1.1.4'

loop_
_geom_angle_atom_site_label_1
_geom_angle_atom_site_label_2
_geom_angle_atom_site_label_3
_geom_angle
_geom_angle_site_symmetry_1
_geom_angle_site_symmetry_3
O1 Cu O1 78.74(11) . 3_665
O1 Cu N3B 173.01(11) . .
O1 Cu N3B 94.34(11) 3_665 .
O1 Cu N3A 93.52(11) . .
O1 Cu N3A 166.66(12) 3_665 .
N3B Cu N3A 93.06(11) . .
O1 Cu Cu 39.61(8) . 3_665
O1 Cu Cu 39.13(7) 3_665 3_665
N3B Cu Cu 133.46(9) . 3_665
N3A Cu Cu 132.23(8) . 3_665
N3A C2A N1A 111.6(3) . .
N3A C2A H2A 124.2 . .
N1A C2A H2A 124.2 . .
N3B C2B N1B 111.0(3) . .
N3B C2B H2B 124.5 . .
N1B C2B H2B 124.5 . .
C5A C4A N3A 108.8(3) . .
C5A C4A C7A 128.2(3) . .
N3A C4A C7A 123.0(3) . .
C5B C4B N3B 108.7(3) . .
C5B C4B C7B 128.5(3) . .
N3B C4B C7B 122.9(3) . .
C4A C5A N1A 106.4(3) . .
C4A C5A C13A 131.6(3) . .
N1A C5A C13A 121.9(3) . .
C4B C5B N1B 105.9(3) . .
C4B C5B C13B 130.0(3) . .
N1B C5B C13B 124.1(3) . .
N1A C6A H6A1 109.5 . .
N1A C6A H6A2 109.5 . .
H6A1 C6A H6A2 109.5 . .
N1A C6A H6A3 109.5 . .
H6A1 C6A H6A3 109.5 . .
H6A2 C6A H6A3 109.5 . .
N1B C6B H6B1 109.5 . .
N1B C6B H6B2 109.5 . .
H6B1 C6B H6B2 109.5 . .
N1B C6B H6B3 109.5 . .
H6B1 C6B H6B3 109.5 . .
H6B2 C6B H6B3 109.5 . .
C12A C7A C8A 119.0(4) . .
C12A C7A C4A 120.8(3) . .
C8A C7A C4A 120.2(3) . .
C12B C7B C8B 119.5(4) . .
C12B C7B C4B 120.4(3) . .
C8B C7B C4B 120.1(4) . .
C7A C8A C9A 118.5(4) . .
C7A C8A H8A 120.8 . .
C9A C8A H8A 120.8 . .
C9B C8B C7B 119.2(5) . .
C9B C8B H8B 120.4 . .
C7B C8B H8B 120.4 . .
C10A C9A C8A 122.1(4) . .
C10A C9A H9A 119.0 . .
C8A C9A H9A 119.0 . .
C10B C9B C8B 121.3(5) . .
C10B C9B H9B 119.3 . .
C8B C9B H9B 119.3 . .
C9A C10A C11A 119.7(4) . .
C9A C10A H10A 120.2 . .
C11A C10A H10A 120.2 . .
C9B C10B C11B 120.0(4) . .
C9B C10B H10B 120.0 . .
C11B C10B H10B 120.0 . .
C10A C11A C12A 118.9(5) . .
C10A C11A H11A 120.6 . .
C12A C11A H11A 120.6 . .
C10B C11B C12B 120.3(5) . .
C10B C11B H11B 119.9 . .
C12B C11B H11B 119.9 . .
C7A C12A C11A 121.9(4) . .
C7A C12A H12A 119.1 . .
C11A C12A H12A 119.1 . .
C11B C12B C7B 119.7(4) . .
C11B C12B H12B 120.1 . .
C7B C12B H12B 120.1 . .
C18A C13A C14A 118.7(3) . .
C18A C13A C5A 121.1(3) . .
C14A C13A C5A 120.2(3) . .
C18B C13B C14B 119.1(3) . .
C18B C13B C5B 121.4(3) . .
C14B C13B C5B 119.4(3) . .
C13A C14A C15A 120.3(3) . .
C13A C14A H14A 119.9 . .
C15A C14A H14A 119.9 . .
C15B C14B C13B 120.8(3) . .
C15B C14B H14B 119.6 . .
C13B C14B H14B 119.6 . .
C16A C15A C14A 121.0(4) . .
C16A C15A H15A 119.5 . .
C14A C15A H15A 119.5 . .
C14B C15B C16B 120.1(3) . .
C14B C15B H15B 119.9 . .
C16B C15B H15B 119.9 . .
C15A C16A C17A 119.2(3) . .
C15A C16A H16A 120.4 . .
C17A C16A H16A 120.4 . .
C17B C16B C15B 119.4(3) . .
C17B C16B H16B 120.3 . .
C15B C16B H16B 120.3 . .
C16A C17A C18A 120.3(4) . .
C16A C17A H17A 119.9 . .
C18A C17A H17A 119.9 . .
C16B C17B C18B 120.6(3) . .
C16B C17B H17B 119.7 . .
C18B C17B H17B 119.7 . .
C13A C18A C17A 120.4(4) . .
C13A C18A H18A 119.8 . .
C17A C18A H18A 119.8 . .
C13B C18B C17B 120.0(3) . .
C13B C18B H18B 120.0 . .
C17B C18B H18B 120.0 . .
C2A N1A C5A 107.4(3) . .
C2A N1A C6A 125.4(3) . .
C5A N1A C6A 127.2(3) . .
C2B N1B C5B 108.1(3) . .
C2B N1B C6B 124.4(3) . .
C5B N1B C6B 127.5(3) . .
C2A N3A C4A 105.9(3) . .
C2A N3A Cu 117.3(2) . .
C4A N3A Cu 133.1(2) . .
C2B N3B C4B 106.3(3) . .
C2B N3B Cu 123.2(2) . .
C4B N3B Cu 129.6(2) . .
C19 O1 Cu 122.0(2) . .
C19 O1 Cu 124.4(2) . 3_665
Cu O1 Cu 101.26(11) . 3_665
O1 C19 H19A 109.5 . .
O1 C19 H19B 109.5 . .
H19A C19 H19B 109.5 . .
O1 C19 H19C 109.5 . .
H19A C19 H19C 109.5 . .
H19B C19 H19C 109.5 . .
C20 O2 H2 105.4(19) . .
O2 C20 H20A 109.5 . .
O2 C20 H20B 109.5 . .
H20A C20 H20B 109.5 . .
O2 C20 H20C 109.5 . .
H20A C20 H20C 109.5 . .
H20B C20 H20C 109.5 . .
O6 Cl O4 113.9(3) . .
O6 Cl O5 112.4(3) . .
O4 Cl O5 107.2(4) . .
O6 Cl O3 107.2(2) . .
O4 Cl O3 107.2(3) . .
O5 Cl O3 108.8(3) . .
O8 N1 O7 114.6(12) . .

loop_
_geom_bond_atom_site_label_1
_geom_bond_atom_site_label_2
_geom_bond_distance
_geom_bond_site_symmetry_2
Cu O1 1.918(2) .
Cu O1 1.938(3) 3_665
Cu N3B 1.968(3) .
Cu N3A 1.987(3) .
Cu Cu 2.9815(8) 3_665
C2A N3A 1.328(4) .
C2A N1A 1.338(4) .
C2A H2A 0.9300 .
C2B N3B 1.318(4) .
C2B N1B 1.341(5) .
C2B H2B 0.9300 .
C4A C5A 1.362(5) .
C4A N3A 1.398(4) .
C4A C7A 1.472(5) .
C4B C5B 1.367(5) .
C4B N3B 1.396(4) .
C4B C7B 1.472(5) .
C5A N1A 1.392(4) .
C5A C13A 1.487(5) .
C5B N1B 1.381(4) .
C5B C13B 1.477(4) .
C6A N1A 1.457(4) .
C6A H6A1 0.9600 .
C6A H6A2 0.9600 .
C6A H6A3 0.9600 .
C6B N1B 1.476(5) .
C6B H6B1 0.9600 .
C6B H6B2 0.9600 .
C6B H6B3 0.9600 .
C7A C12A 1.388(5) .
C7A C8A 1.400(5) .
C7B C12B 1.390(5) .
C7B C8B 1.400(5) .
C8A C9A 1.409(6) .
C8A H8A 0.9300 .
C8B C9B 1.379(7) .
C8B H8B 0.9300 .
C9A C10A 1.364(8) .
C9A H9A 0.9300 .
C9B C10B 1.366(8) .
C9B H9B 0.9300 .
C10A C11A 1.394(7) .
C10A H10A 0.9300 .
C10B C11B 1.375(8) .
C10B H10B 0.9300 .
C11A C12A 1.396(6) .
C11A H11A 0.9300 .
C11B C12B 1.389(6) .
C11B H11B 0.9300 .
C12A H12A 0.9300 .
C12B H12B 0.9300 .
C13A C18A 1.380(5) .
C13A C14A 1.381(5) .
C13B C18B 1.392(5) .
C13B C14B 1.392(5) .
C14A C15A 1.384(5) .
C14A H14A 0.9300 .
C14B C15B 1.382(5) .
C14B H14B 0.9300 .
C15A C16A 1.363(6) .
C15A H15A 0.9300 .
C15B C16B 1.399(5) .
C15B H15B 0.9300 .
C16A C17A 1.375(6) .
C16A H16A 0.9300 .
C16B C17B 1.380(5) .
C16B H16B 0.9300 .
C17A C18A 1.390(5) .
C17A H17A 0.9300 .
C17B C18B 1.398(5) .
C17B H17B 0.9300 .
C18A H18A 0.9300 .
C18B H18B 0.9300 .
O1 C19 1.434(4) .
O1 Cu 1.938(3) 3_665
C19 H19A 0.9600 .
C19 H19B 0.9600 .
C19 H19C 0.9600 .
O2 C20 1.396(6) .
O2 H2 0.852(7) .
C20 H20A 0.9600 .
C20 H20B 0.9600 .
C20 H20C 0.9600 .
Cl O6 1.405(4) .
Cl O4 1.423(5) .
Cl O5 1.427(5) .
Cl O3 1.447(3) .
N1 O8 1.297(13) .
N1 O7 1.315(13) .
